data_7220472
loop_
_publ_author_name
'Pal, Pampi'
'Konar, Saugata'
'El Fallah, Mohamed Salah'
'Das, Kinsuk'
'Bauz\'a, Antonio'
'Frontera, Antonio'
'Mukhopadhyay, Subrata'

_publ_section_title
;
 Synthesis, crystal structures, magnetic properties and DFT calculations
 of nitrate and oxalate complexes with 3,5
 dimethyl-1-(2'-pyridyl)-pyrazole-Cu(II)
;
_journal_coden_ASTM RSCACL
_journal_issue 56
_journal_name_full 'RSC Advances'
_journal_page_first 45082
_journal_page_last 45091
_journal_paper_doi 10.1039/c5ra04241k
_journal_volume 5
_journal_year 2015
_chemical_formula_sum 'C10 H11 Cu N5 O6'
_chemical_formula_weight 360.79
_space_group_IT_number 2
_symmetry_cell_setting triclinic
_symmetry_space_group_name_Hall '-P 1'
_symmetry_space_group_name_H-M 'P -1'
_atom_sites_solution_hydrogens geom
_atom_sites_solution_primary direct
_atom_sites_solution_secondary difmap
_audit_creation_method SHELXL-97
_audit_update_record
;
2015-05-11 deposited with the CCDC.
2015-05-12 downloaded from the CCDC.
;
_cell_angle_alpha 89.440(4)
_cell_angle_beta 80.271(3)
_cell_angle_gamma 67.287(3)
_cell_formula_units_Z 2
_cell_length_a 7.3423(3)
_cell_length_b 8.8649(4)
_cell_length_c 11.4482(5)
_cell_measurement_reflns_used 3449
_cell_measurement_temperature 90(2)
_cell_measurement_theta_max 64.66
_cell_measurement_theta_min 3.92
_cell_volume 676.22(5)
_computing_cell_refinement 'Bruker SAINT'
_computing_data_collection 'Bruker APEX2'
_computing_data_reduction 'Bruker SAINT'
_computing_molecular_graphics 'Bruker SHELXTL'
_computing_publication_material 'Bruker SHELXTL'
_computing_structure_refinement 'SHELXL-97 (Sheldrick, 1997)'
_computing_structure_solution 'SHELXS-97 (Sheldrick, 1990)'
_diffrn_ambient_temperature 90(2)
_diffrn_measured_fraction_theta_full 0.880
_diffrn_measured_fraction_theta_max 0.880
_diffrn_measurement_device_type 'Bruker APEX-II CCD'
_diffrn_measurement_method '\f and \w scans'
_diffrn_radiation_monochromator graphite
_diffrn_radiation_source 'fine-focus sealed tube'
_diffrn_radiation_type CuK\a
_diffrn_radiation_wavelength 1.54178
_diffrn_reflns_av_R_equivalents 0.0325
_diffrn_reflns_av_unetI/netI 0.0411
_diffrn_reflns_limit_h_max 8
_diffrn_reflns_limit_h_min -8
_diffrn_reflns_limit_k_max 9
_diffrn_reflns_limit_k_min -8
_diffrn_reflns_limit_l_max 13
_diffrn_reflns_limit_l_min -13
_diffrn_reflns_number 4777
_diffrn_reflns_theta_full 64.70
_diffrn_reflns_theta_max 64.70
_diffrn_reflns_theta_min 3.92
_diffrn_standards_number 0
_exptl_absorpt_coefficient_mu 2.681
_exptl_absorpt_correction_T_max 0.851
_exptl_absorpt_correction_T_min 0.714
_exptl_absorpt_correction_type multi-scan
_exptl_absorpt_process_details sadabs
_exptl_crystal_colour blue
_exptl_crystal_density_diffrn 1.772
_exptl_crystal_density_method 'not measured'
_exptl_crystal_description block
_exptl_crystal_F_000 366
_exptl_crystal_size_max 0.15
_exptl_crystal_size_mid 0.12
_exptl_crystal_size_min 0.06
_refine_diff_density_max 1.006
_refine_diff_density_min -0.456
_refine_diff_density_rms 0.096
_refine_ls_extinction_method none
_refine_ls_goodness_of_fit_ref 1.054
_refine_ls_hydrogen_treatment constr
_refine_ls_matrix_type full
_refine_ls_number_parameters 201
_refine_ls_number_reflns 2014
_refine_ls_number_restraints 0
_refine_ls_restrained_S_all 1.054
_refine_ls_R_factor_all 0.0536
_refine_ls_R_factor_gt 0.0477
_refine_ls_shift/su_max 0.002
_refine_ls_shift/su_mean 0.001
_refine_ls_structure_factor_coef Fsqd
_refine_ls_weighting_details 'calc w=1/[\s^2^(Fo^2^)+(0.0609P)^2^+1.9535P] where P=(Fo^2^+2Fc^2^)/3'
_refine_ls_weighting_scheme calc
_refine_ls_wR_factor_gt 0.1222
_refine_ls_wR_factor_ref 0.1260
_reflns_number_gt 1805
_reflns_number_total 2014
_reflns_threshold_expression >2sigma(I)
_cod_data_source_file c5ra04241k2.cif
_cod_data_source_block skkar40
_cod_depositor_comments
;
The following automatic conversions were performed:

'_symmetry_cell_setting' value 'Triclinic' changed to 'triclinic'
according to
/usr/data/users/saulius/crontab/automatic-downloads/rss-feeds/RSC/lib/dictionaries/cif_core.dic
dictionary named 'cif_core.dic' version 2.4.2 from 2011-04-26.

Automatic conversion script
Id: cif_fix_values 3271 2015-04-21 07:52:19Z andrius 

 Updated bibliographic information.

 Antanas Vaitkus,
 2019-09-23
;
_cod_original_sg_symbol_H-M P-1
_cod_database_code 7220472

loop_
_symmetry_equiv_pos_as_xyz
'x, y, z'
'-x, -y, -z'

loop_
_atom_site_label
_atom_site_type_symbol
_atom_site_fract_x
_atom_site_fract_y
_atom_site_fract_z
_atom_site_U_iso_or_equiv
_atom_site_adp_type
_atom_site_occupancy
_atom_site_symmetry_multiplicity
_atom_site_calc_flag
_atom_site_refinement_flags
Cu1 Cu 0.50067(8) 0.01560(7) 0.25363(5) 0.0202(2) Uani 1 1 d .
O5 O 0.6912(4) -0.1727(4) 0.1440(3) 0.0270(7) Uani 1 1 d .
O4 O 0.4041(4) -0.0937(4) 0.0859(3) 0.0274(7) Uani 1 1 d .
O6 O 0.6639(5) -0.2914(4) -0.0133(3) 0.0321(8) Uani 1 1 d .
O2 O 0.4011(5) -0.1298(4) 0.3522(3) 0.0276(7) Uani 1 1 d .
O3 O 0.5245(5) -0.2927(4) 0.4879(3) 0.0360(8) Uani 1 1 d .
O1 O 0.6679(4) -0.1309(4) 0.4097(3) 0.0253(7) Uani 1 1 d .
N5 N 0.5843(6) -0.1873(4) 0.0693(3) 0.0234(8) Uani 1 1 d .
N4 N 0.5340(5) -0.1874(4) 0.4199(3) 0.0239(9) Uani 1 1 d .
N2 N 0.3326(5) 0.3570(4) 0.2672(3) 0.0192(8) Uani 1 1 d .
N3 N 0.6412(6) 0.1588(5) 0.1933(3) 0.0263(9) Uani 1 1 d .
C4 C 0.5327(7) 0.3205(6) 0.2139(4) 0.0275(11) Uani 1 1 d .
C5 C 0.6086(7) 0.4381(5) 0.1836(4) 0.0250(10) Uani 1 1 d .
H5A H 0.5282 0.5517 0.1986 0.030 Uiso 1 1 calc R
C6 C 0.8106(7) 0.3813(6) 0.1294(4) 0.0310(11) Uani 1 1 d .
H6A H 0.8707 0.4574 0.1077 0.037 Uiso 1 1 calc R
C7 C 0.9235(7) 0.2153(6) 0.1072(4) 0.0311(11) Uani 1 1 d .
H7A H 1.0601 0.1763 0.0692 0.037 Uiso 1 1 calc R
C8 C 0.8343(6) 0.1101(6) 0.1411(4) 0.0284(11) Uani 1 1 d .
H8A H 0.9124 -0.0041 0.1273 0.034 Uiso 1 1 calc R
C3 C 0.1653(7) 0.5009(6) 0.2934(4) 0.0288(11) Uani 1 1 d .
C2 C 0.0128(6) 0.4568(5) 0.3523(4) 0.0264(10) Uani 1 1 d .
H2A H -0.1219 0.5286 0.3820 0.032 Uiso 1 1 calc R
C1 C 0.0949(6) 0.2880(6) 0.3596(4) 0.0263(10) Uani 1 1 d .
N1 N 0.2856(5) 0.2264(5) 0.3089(3) 0.0276(9) Uani 1 1 d .
C9 C -0.0092(7) 0.1825(6) 0.4145(4) 0.0332(11) Uani 1 1 d .
H9A H 0.0322 0.0826 0.3635 0.050 Uiso 1 1 calc R
H9B H -0.1547 0.2425 0.4233 0.050 Uiso 1 1 calc R
H9C H 0.0267 0.1533 0.4927 0.050 Uiso 1 1 calc R
C10 C 0.1566(7) 0.6640(5) 0.2531(5) 0.0320(11) Uani 1 1 d .
H10A H 0.2120 0.6540 0.1681 0.048 Uiso 1 1 calc R
H10B H 0.2353 0.7023 0.2975 0.048 Uiso 1 1 calc R
H10C H 0.0168 0.7429 0.2673 0.048 Uiso 1 1 calc R

loop_
_atom_site_aniso_label
_atom_site_aniso_U_11
_atom_site_aniso_U_22
_atom_site_aniso_U_33
_atom_site_aniso_U_23
_atom_site_aniso_U_13
_atom_site_aniso_U_12
Cu1 0.0150(3) 0.0199(4) 0.0250(4) 0.0052(2) -0.0007(2) -0.0071(3)
O5 0.0185(15) 0.0313(17) 0.0278(16) -0.0009(13) -0.0054(12) -0.0054(13)
O4 0.0174(15) 0.0344(18) 0.0306(16) 0.0078(13) -0.0056(12) -0.0100(14)
O6 0.0394(19) 0.0277(17) 0.0262(16) 0.0004(13) -0.0046(14) -0.0103(15)
O2 0.0278(17) 0.0336(17) 0.0304(16) 0.0128(13) -0.0127(13) -0.0188(15)
O3 0.0356(19) 0.0346(19) 0.0373(18) 0.0183(15) -0.0056(15) -0.0140(16)
O1 0.0186(15) 0.0306(17) 0.0266(15) 0.0035(12) -0.0031(12) -0.0099(14)
N5 0.030(2) 0.0224(19) 0.0207(18) 0.0076(15) -0.0044(15) -0.0136(17)
N4 0.0225(19) 0.0209(19) 0.0254(19) 0.0049(15) -0.0015(15) -0.0063(17)
N2 0.0162(17) 0.0181(18) 0.0245(17) 0.0070(14) -0.0017(13) -0.0089(15)
N3 0.0239(19) 0.030(2) 0.0254(18) 0.0053(15) -0.0048(15) -0.0113(17)
C4 0.023(2) 0.034(3) 0.023(2) 0.0048(18) -0.0072(18) -0.008(2)
C5 0.026(2) 0.021(2) 0.033(2) 0.0088(18) -0.0005(18) -0.016(2)
C6 0.025(2) 0.041(3) 0.034(2) 0.014(2) -0.0068(19) -0.020(2)
C7 0.022(2) 0.039(3) 0.031(2) 0.008(2) -0.0010(18) -0.012(2)
C8 0.016(2) 0.036(3) 0.030(2) -0.0014(19) -0.0029(17) -0.008(2)
C3 0.023(2) 0.029(2) 0.029(2) -0.0008(18) -0.0053(18) -0.004(2)
C2 0.017(2) 0.026(2) 0.030(2) -0.0004(18) -0.0020(17) -0.0027(19)
C1 0.019(2) 0.034(3) 0.028(2) 0.0042(18) -0.0079(17) -0.011(2)
N1 0.023(2) 0.030(2) 0.0277(19) 0.0045(16) -0.0046(15) -0.0093(17)
C9 0.031(3) 0.041(3) 0.036(3) 0.012(2) -0.006(2) -0.024(2)
C10 0.025(2) 0.018(2) 0.051(3) 0.004(2) -0.007(2) -0.006(2)

loop_
_atom_type_symbol
_atom_type_description
_atom_type_scat_dispersion_real
_atom_type_scat_dispersion_imag
_atom_type_scat_source
C C 0.0181 0.0091 'International Tables Vol C Tables 4.2.6.8 and 6.1.1.4'
H H 0.0000 0.0000 'International Tables Vol C Tables 4.2.6.8 and 6.1.1.4'
N N 0.0311 0.0180 'International Tables Vol C Tables 4.2.6.8 and 6.1.1.4'
O O 0.0492 0.0322 'International Tables Vol C Tables 4.2.6.8 and 6.1.1.4'
Cu Cu -1.9646 0.5888 'International Tables Vol C Tables 4.2.6.8 and 6.1.1.4'

loop_
_geom_angle_atom_site_label_1
_geom_angle_atom_site_label_2
_geom_angle_atom_site_label_3
_geom_angle
N1 Cu1 O2 99.71(15)
N1 Cu1 N3 81.54(16)
O2 Cu1 N3 163.45(14)
N1 Cu1 O5 160.05(14)
O2 Cu1 O5 91.37(13)
N3 Cu1 O5 92.55(14)
N1 Cu1 O1 113.49(13)
O2 Cu1 O1 58.04(11)
N3 Cu1 O1 106.17(13)
O5 Cu1 O1 86.44(11)
N5 O5 Cu1 103.6(2)
N4 O2 Cu1 102.5(3)
N4 O1 Cu1 82.8(2)
O6 N5 O4 123.4(4)
O6 N5 O5 119.1(3)
O4 N5 O5 117.5(3)
O3 N4 O1 124.0(4)
O3 N4 O2 119.6(4)
O1 N4 O2 116.5(3)
C3 N2 N1 109.7(3)
C3 N2 C4 133.4(4)
N1 N2 C4 116.8(3)
C8 N3 C4 117.9(4)
C8 N3 Cu1 126.5(3)
C4 N3 Cu1 115.5(3)
N3 C4 C5 123.6(4)
N3 C4 N2 112.9(4)
C5 C4 N2 123.5(4)
C4 C5 C6 116.4(4)
C4 C5 H5A 121.8
C6 C5 H5A 121.8
C7 C6 C5 120.6(5)
C7 C6 H6A 119.7
C5 C6 H6A 119.7
C8 C7 C6 118.2(4)
C8 C7 H7A 120.9
C6 C7 H7A 120.9
N3 C8 C7 123.3(4)
N3 C8 H8A 118.4
C7 C8 H8A 118.4
N2 C3 C2 105.8(4)
N2 C3 C10 124.3(4)
C2 C3 C10 129.7(4)
C1 C2 C3 107.0(4)
C1 C2 H2A 126.5
C3 C2 H2A 126.5
N1 C1 C2 110.7(4)
N1 C1 C9 122.0(4)
C2 C1 C9 127.3(4)
C1 N1 N2 106.8(4)
C1 N1 Cu1 139.9(4)
N2 N1 Cu1 112.2(3)
C1 C9 H9A 109.5
C1 C9 H9B 109.5
H9A C9 H9B 109.5
C1 C9 H9C 109.5
H9A C9 H9C 109.5
H9B C9 H9C 109.5
C3 C10 H10A 109.5
C3 C10 H10B 109.5
H10A C10 H10B 109.5
C3 C10 H10C 109.5
H10A C10 H10C 109.5
H10B C10 H10C 109.5

loop_
_geom_bond_atom_site_label_1
_geom_bond_atom_site_label_2
_geom_bond_distance
Cu1 N1 1.947(4)
Cu1 O2 1.972(3)
Cu1 N3 1.976(4)
Cu1 O5 1.991(3)
Cu1 O1 2.419(3)
O5 N5 1.293(5)
O4 N5 1.243(5)
O6 N5 1.225(5)
O2 N4 1.294(4)
O3 N4 1.225(5)
O1 N4 1.253(5)
N2 C3 1.378(5)
N2 N1 1.389(5)
N2 C4 1.404(6)
N3 C8 1.342(6)
N3 C4 1.344(6)
C4 C5 1.376(7)
C5 C6 1.399(6)
C5 H5A 0.9500
C6 C7 1.382(7)
C6 H6A 0.9500
C7 C8 1.353(7)
C7 H7A 0.9500
C8 H8A 0.9500
C3 C2 1.393(7)
C3 C10 1.494(7)
C2 C1 1.389(6)
C2 H2A 0.9500
C1 N1 1.318(6)
C1 C9 1.494(7)
C9 H9A 0.9800
C9 H9B 0.9800
C9 H9C 0.9800
C10 H10A 0.9800
C10 H10B 0.9800
C10 H10C 0.9800
